data_2000111
loop_
_publ_author_name
'Tordjman, I.'
'Durif, A.'
'Masse, R.'

_publ_section_title
;
 Structure of an antipyrine-monophosphoric acid complex
;
_journal_issue 2
_journal_name_full
;
 Acta Crystallographica, Section C: Crystal Structure Communications
;
_journal_page_first 351
_journal_page_last 353
_journal_paper_doi 10.1107/s010827019000511x
_journal_volume 47
_journal_year 1991
_chemical_formula_sum 'C22 H27 N4 O6 P'
_space_group_IT_number 15
_symmetry_cell_setting monoclinic
_symmetry_space_group_name_Hall '-C 2yc'
_symmetry_space_group_name_H-M 'C 1 2/c 1'
_cell_angle_alpha 90
_cell_angle_beta 116.07(7)
_cell_angle_gamma 90
_cell_formula_units_Z 8
_cell_length_a 25.14(2)
_cell_length_b 11.393(7)
_cell_length_c 18.55(2)
_cell_volume 4772.526
_diffrn_ambient_temperature ?
_exptl_crystal_density_diffrn 1.321
_refine_ls_R_factor_gt 0.041
_refine_ls_wR_factor_gt 0.041
_cod_original_sg_symbol_H-M 'C 2/c'
_cod_original_formula_sum 'C22 H27 N4 O6 P1'
_cod_database_code 2000111

loop_
_symmetry_equiv_pos_site_id
_symmetry_equiv_pos_as_xyz
1 x,y,z
2 1/2+x,1/2+y,z
3 -x,y,1/2-z
4 1/2-x,1/2+y,1/2-z
5 -x,-y,-z
6 -1/2-x,-1/2-y,-z
7 x,-y,-1/2+z
8 -1/2+x,-1/2-y,-1/2+z

loop_
_atom_site_label
_atom_site_type_symbol
_atom_site_fract_x
_atom_site_fract_y
_atom_site_fract_z
P1 P 0.82898(3) 0.15503(6) 0.05067(4)
O1 O 0.79916(6) 0.2101(1) 0.09590(8)
O2 O 0.80453(7) 0.1994(2) -0.03597(9)
O3 O 0.82224(7) 0.0205(1) 0.0511(1)
O4 O 0.89631(7) 0.1756(2) 0.0884(1)
N1 N 0.13350(7) 0.2049(2) 0.1305(1)
N2 N 0.10422(7) 0.1673(2) 0.1753(1)
C1 C 0.17754(9) 0.2946(2) 0.1592(1)
C2 C 0.18233(9) 0.3707(2) 0.1045(1)
C3 C 0.2260(1) 0.4560(2) 0.1312(1)
C4 C 0.2638(1) 0.4652(2) 0.2108(2)
C5 C 0.2583(1) 0.3903(3) 0.2655(2)
C6 C 0.2154(1) 0.3040(2) 0.2396(1)
C7 C 0.0798(1) 0.2558(3) 0.2089(2)
C8 C 0.0771(1) 0.0642(2) 0.1423(2)
C9 C 0.0372(1) 0.0061(3) 0.1728(2)
C10 C 0.0925(1) 0.0307(2) 0.0839(2)
C11 C 0.12882(9) 0.1183(2) 0.0755(1)
O5 O 0.15478(7) 0.1268(1) 0.03153(9)
N3 N 0.44087(7) 0.0783(2) 0.1288(1)
N4 N 0.39880(8) 0.1645(2) 0.1197(1)
C12 C 0.49219(9) 0.1059(2) 0.1172(1)
C13 C 0.5463(1) 0.0646(2) 0.1712(1)
C14 C 0.5959(1) 0.0889(3) 0.1599(2)
C15 C 0.5917(1) 0.1555(3) 0.0960(2)
C16 C 0.5377(1) 0.1962(3) 0.0429(2)
C17 C 0.4879(1) 0.1722(3) 0.0532(2)
C18 C 0.4194(1) 0.2780(2) 0.1579(2)
C19 C 0.3497(1) 0.1085(2) 0.1142(1)
C20 C 0.2982(1) 0.1755(3) 0.1119(2)
C21 C 0.35723(9) -0.0092(2) 0.1119(1)
C22 C 0.41474(9) -0.0312(2) 0.1202(1)
O6 O 0.44209(6) -0.1239(1) 0.1204(1)
H1 H 0.771(1) 0.244(2) -0.053(2)
H2 H 0.833(1) -0.018(2) 0.022(1)
H3 H 0.908(1) 0.244(2) 0.098(2)
H4 H 0.1547(7) 0.365(2) 0.049(1)
H5 H 0.2292(9) 0.503(2) 0.091(1)
H6 H 0.2938(9) 0.524(2) 0.230(1)
H7 H 0.284(1) 0.398(2) 0.320(1)
H8 H 0.2128(9) 0.254(2) 0.277(1)
H9 H 0.109(1) 0.313(2) 0.240(1)
H10 H 0.051(1) 0.302(2) 0.171(2)
H11 H 0.068(1) 0.222(2) 0.244(1)
H12 H 0.054(2) 0.010(3) 0.228(2)
H13 H -0.001(2) 0.048(4) 0.152(2)
H14 H 0.034(2) -0.073(3) 0.153(2)
H15 H 0.080(1) -0.045(2) 0.056(1)
H16 H 0.5474(8) 0.017(2) 0.216(1)
H17 H 0.6321(9) 0.062(2) 0.198(1)
H18 H 0.6248(9) 0.173(2) 0.087(1)
H19 H 0.536(1) 0.244(2) 0.000(1)
H20 H 0.453(1) 0.197(2) 0.018(1)
H21 H 0.436(1) 0.275(2) 0.211(2)
H22 H 0.384(1) 0.325(2) 0.143(1)
H23 H 0.441(1) 0.310(3) 0.141(2)
H24 H 0.267(1) 0.129(3) 0.102(2)
H25 H 0.308(1) 0.203(3) 0.156(2)
H26 H 0.290(1) 0.233(2) 0.075(2)
H27 H 0.3303(8) -0.060(2) 0.104(1)

loop_
_atom_type_symbol
_atom_type_radius_bond
C 0.68
H 0.23
N 0.68
O 0.68
P 1.05
